data_2211667
loop_
_publ_author_name
'Yan, Guo-Bing'

_publ_section_title
;
 Bis[2,6-bis(2-pyridylamino)pyridine]nickel(II) dinitrate
;
_journal_coeditor_code WW2052
_journal_issue 12
_journal_name_full 'Acta Crystallographica Section E'
_journal_page_first m3551
_journal_page_last m3553
_journal_paper_doi 10.1107/S1600536806049919
_journal_volume 62
_journal_year 2006
_chemical_formula_iupac '[Ni (C15 H13 N5)2] (N O3)2'
_chemical_formula_moiety 'C30 H26 N10 Ni 2+, 2(N O3 -)'
_chemical_formula_sum 'C30 H26 N12 Ni O6'
_chemical_formula_weight 709.34
_chemical_name_systematic
;
 ?
;
_space_group_IT_number 13
_symmetry_cell_setting monoclinic
_symmetry_space_group_name_Hall '-P 2yc'
_symmetry_space_group_name_H-M 'P 1 2/c 1'
_atom_sites_solution_hydrogens geom
_atom_sites_solution_primary direct
_atom_sites_solution_secondary difmap
_audit_creation_method SHELXL97
_cell_angle_alpha 90.00
_cell_angle_beta 93.277(2)
_cell_angle_gamma 90.00
_cell_formula_units_Z 2
_cell_length_a 8.2138(12)
_cell_length_b 11.2601(16)
_cell_length_c 16.790(2)
_cell_measurement_reflns_used 2003
_cell_measurement_temperature 296(2)
_cell_measurement_theta_max 23.88
_cell_measurement_theta_min 2.43
_cell_volume 1550.3(4)
_computing_cell_refinement APEX2
_computing_data_collection 'APEX2 (Bruker, 2004)'
_computing_data_reduction APEX2
_computing_molecular_graphics 'SHELXTL (Bruker, 1998)'
_computing_publication_material SHELXTL
_computing_structure_refinement 'SHELXL97 (Sheldrick, 1997)'
_computing_structure_solution 'SHELXS97 (Sheldrick, 1997)'
_diffrn_ambient_temperature 296(2)
_diffrn_measured_fraction_theta_full 0.995
_diffrn_measured_fraction_theta_max 0.995
_diffrn_measurement_device_type 'Bruker APEX-II area-detector'
_diffrn_measurement_method '\f and \w'
_diffrn_radiation_monochromator graphite
_diffrn_radiation_source 'fine-focus sealed tube'
_diffrn_radiation_type MoK\a
_diffrn_radiation_wavelength 0.71073
_diffrn_reflns_av_R_equivalents 0.0271
_diffrn_reflns_av_sigmaI/netI 0.0550
_diffrn_reflns_limit_h_max 9
_diffrn_reflns_limit_h_min -9
_diffrn_reflns_limit_k_max 11
_diffrn_reflns_limit_k_min -13
_diffrn_reflns_limit_l_max 17
_diffrn_reflns_limit_l_min -20
_diffrn_reflns_number 7719
_diffrn_reflns_theta_full 25.09
_diffrn_reflns_theta_max 25.09
_diffrn_reflns_theta_min 1.81
_diffrn_standards_decay_% 0
_diffrn_standards_interval_count 100
_diffrn_standards_interval_time 0
_diffrn_standards_number 3
_exptl_absorpt_coefficient_mu 0.692
_exptl_absorpt_correction_T_max 0.9179
_exptl_absorpt_correction_T_min 0.7953
_exptl_absorpt_correction_type multi-scan
_exptl_absorpt_process_details '(SADABS; Sheldrick, 1996)'
_exptl_crystal_colour green
_exptl_crystal_density_diffrn 1.520
_exptl_crystal_density_method 'not measured'
_exptl_crystal_description block
_exptl_crystal_F_000 732
_exptl_crystal_size_max 0.35
_exptl_crystal_size_mid 0.14
_exptl_crystal_size_min 0.13
_refine_diff_density_max 0.930
_refine_diff_density_min -0.730
_refine_ls_extinction_method none
_refine_ls_goodness_of_fit_ref 1.003
_refine_ls_hydrogen_treatment constr
_refine_ls_matrix_type full
_refine_ls_number_parameters 222
_refine_ls_number_reflns 2759
_refine_ls_number_restraints 0
_refine_ls_restrained_S_all 1.003
_refine_ls_R_factor_all 0.0599
_refine_ls_R_factor_gt 0.0508
_refine_ls_shift/su_max 0.000
_refine_ls_shift/su_mean 0.000
_refine_ls_structure_factor_coef Fsqd
_refine_ls_weighting_details 'calc w=1/[\s^2^(Fo^2^)+(0.0783P)^2^+1.716P] where P=(Fo^2^+2Fc^2^)/3'
_refine_ls_weighting_scheme calc
_refine_ls_wR_factor_gt 0.1407
_refine_ls_wR_factor_ref 0.1479
_reflns_number_gt 2318
_reflns_number_total 2759
_reflns_threshold_expression I>2\s(I)
_cod_data_source_file ww2052.cif
_cod_data_source_block I
_cod_original_cell_volume 1550.4(4)
_cod_original_sg_symbol_H-M 'P 2/c'
_cod_database_code 2211667
_cod_database_fobs_code 2211667

loop_
_symmetry_equiv_pos_as_xyz
'x, y, z'
'-x, y, -z+1/2'
'-x, -y, -z'
'x, -y, z-1/2'

loop_
_atom_site_type_symbol
_atom_site_label
_atom_site_fract_x
_atom_site_fract_y
_atom_site_fract_z
_atom_site_U_iso_or_equiv
_atom_site_adp_type
_atom_site_calc_flag
_atom_site_refinement_flags
_atom_site_occupancy
Ni Ni1 0.0000 0.26925(5) 0.2500 0.0351(2) Uani d S 1
N N1 -0.1211(3) 0.3997(2) 0.18149(16) 0.0398(6) Uani d . 1
N N2 0.1259(4) 0.4716(2) 0.13687(18) 0.0478(7) Uani d . 1
H H2A 0.1838 0.5352 0.1363 0.057 Uiso calc R 1
N N3 0.1751(3) 0.2682(2) 0.16589(16) 0.0385(6) Uani d . 1
N N4 0.2278(4) 0.0648(2) 0.19245(17) 0.0498(7) Uani d . 1
H H4A 0.2203 0.0008 0.1645 0.060 Uiso calc R 1
N N5 0.1403(3) 0.1421(2) 0.31250(16) 0.0414(6) Uani d . 1
N N6 0.2921(4) 0.7693(3) 0.1099(2) 0.0597(9) Uani d . 1
O O1 0.3013(4) 0.6746(3) 0.0771(2) 0.0845(11) Uani d . 1
O O2 0.3893(5) 0.8475(3) 0.1143(3) 0.1027(13) Uani d . 1
C C1 -0.2837(4) 0.4150(3) 0.1863(2) 0.0466(8) Uani d . 1
H H1 -0.3449 0.3511 0.2028 0.056 Uiso calc R 1
C C2 -0.3627(5) 0.5188(3) 0.1683(2) 0.0527(9) Uani d . 1
H H2 -0.4747 0.5256 0.1726 0.063 Uiso calc R 1
C C3 -0.2713(5) 0.6139(3) 0.1434(3) 0.0603(10) Uani d . 1
H H3 -0.3205 0.6872 0.1335 0.072 Uiso calc R 1
C C4 -0.1097(5) 0.5992(3) 0.1336(3) 0.0585(10) Uani d . 1
H H4 -0.0476 0.6618 0.1157 0.070 Uiso calc R 1
C C5 -0.0371(4) 0.4883(3) 0.15088(19) 0.0420(8) Uani d . 1
C C6 0.2090(4) 0.3668(3) 0.12362(19) 0.0415(8) Uani d . 1
C C7 0.3278(5) 0.3682(3) 0.0680(2) 0.0516(9) Uani d . 1
H H7 0.3489 0.4373 0.0401 0.062 Uiso calc R 1
C C8 0.4134(5) 0.2666(4) 0.0549(2) 0.0593(10) Uani d . 1
H H8 0.4940 0.2664 0.0182 0.071 Uiso calc R 1
C C9 0.3800(5) 0.1646(4) 0.0961(2) 0.0546(9) Uani d . 1
H H9 0.4362 0.0947 0.0870 0.065 Uiso calc R 1
C C10 0.2608(4) 0.1678(3) 0.15166(19) 0.0425(8) Uani d . 1
C C11 0.2054(4) 0.0527(3) 0.2733(2) 0.0451(8) Uani d . 1
C C12 0.2541(6) -0.0521(3) 0.3124(3) 0.0653(11) Uani d . 1
H H12 0.2949 -0.1154 0.2839 0.078 Uiso calc R 1
C C13 0.2410(6) -0.0603(4) 0.3924(3) 0.0715(13) Uani d . 1
H H13 0.2709 -0.1300 0.4190 0.086 Uiso calc R 1
C C14 0.1832(5) 0.0353(3) 0.4342(2) 0.0560(9) Uani d . 1
H H14 0.1783 0.0325 0.4894 0.067 Uiso calc R 1
C C15 0.1341(4) 0.1327(3) 0.3926(2) 0.0475(8) Uani d . 1
H H15 0.0940 0.1968 0.4204 0.057 Uiso calc R 1
O O3 0.1554(7) 0.8087(6) 0.1204(5) 0.203(4) Uani d . 1

loop_
_atom_site_aniso_label
_atom_site_aniso_U_11
_atom_site_aniso_U_22
_atom_site_aniso_U_33
_atom_site_aniso_U_12
_atom_site_aniso_U_13
_atom_site_aniso_U_23
Ni1 0.0408(4) 0.0269(3) 0.0384(3) 0.000 0.0086(2) 0.000
N1 0.0429(15) 0.0307(14) 0.0462(16) -0.0027(11) 0.0045(12) 0.0018(11)
N2 0.0498(17) 0.0334(15) 0.0613(19) -0.0067(12) 0.0124(13) 0.0049(13)
N3 0.0445(15) 0.0322(14) 0.0393(15) -0.0017(11) 0.0086(12) -0.0016(11)
N4 0.072(2) 0.0317(15) 0.0468(17) 0.0080(14) 0.0137(14) -0.0059(12)
N5 0.0510(16) 0.0335(14) 0.0402(15) 0.0053(12) 0.0060(12) -0.0004(11)
N6 0.056(2) 0.051(2) 0.074(2) -0.0079(16) 0.0266(17) -0.0100(17)
O1 0.109(3) 0.0404(16) 0.110(3) -0.0135(16) 0.059(2) -0.0121(17)
O2 0.104(3) 0.072(2) 0.136(3) -0.029(2) 0.040(2) -0.024(2)
C1 0.0461(19) 0.0416(19) 0.052(2) -0.0036(15) 0.0031(15) 0.0068(16)
C2 0.049(2) 0.051(2) 0.058(2) 0.0072(17) -0.0007(16) 0.0044(17)
C3 0.060(2) 0.040(2) 0.080(3) 0.0113(17) 0.000(2) 0.0098(19)
C4 0.069(3) 0.0359(19) 0.071(3) -0.0038(17) 0.005(2) 0.0136(18)
C5 0.0493(19) 0.0357(17) 0.0411(18) -0.0034(14) 0.0032(14) 0.0022(14)
C6 0.0443(18) 0.0394(18) 0.0415(18) -0.0082(14) 0.0082(14) -0.0006(14)
C7 0.055(2) 0.053(2) 0.048(2) -0.0117(17) 0.0153(17) 0.0005(16)
C8 0.056(2) 0.074(3) 0.050(2) -0.006(2) 0.0227(18) -0.0085(19)
C9 0.053(2) 0.055(2) 0.057(2) 0.0041(17) 0.0151(17) -0.0135(18)
C10 0.0464(18) 0.0420(19) 0.0398(17) 0.0020(15) 0.0072(14) -0.0082(14)
C11 0.052(2) 0.0346(18) 0.0492(19) 0.0032(14) 0.0046(15) -0.0025(14)
C12 0.097(3) 0.039(2) 0.061(3) 0.022(2) 0.008(2) -0.0023(18)
C13 0.106(4) 0.045(2) 0.064(3) 0.020(2) 0.003(2) 0.0136(19)
C14 0.072(3) 0.050(2) 0.045(2) 0.0065(19) 0.0007(17) 0.0066(17)
C15 0.054(2) 0.0426(19) 0.046(2) 0.0042(15) 0.0051(15) 0.0002(15)
O3 0.114(4) 0.147(5) 0.356(11) -0.030(4) 0.093(5) -0.117(6)

loop_
_atom_type_symbol
_atom_type_description
_atom_type_scat_dispersion_real
_atom_type_scat_dispersion_imag
_atom_type_scat_source
C C 0.0033 0.0016 'International Tables Vol C Tables 4.2.6.8 and 6.1.1.4'
H H 0.0000 0.0000 'International Tables Vol C Tables 4.2.6.8 and 6.1.1.4'
N N 0.0061 0.0033 'International Tables Vol C Tables 4.2.6.8 and 6.1.1.4'
O O 0.0106 0.0060 'International Tables Vol C Tables 4.2.6.8 and 6.1.1.4'
Ni Ni 0.3393 1.1124 'International Tables Vol C Tables 4.2.6.8 and 6.1.1.4'

loop_
_geom_angle_atom_site_label_1
_geom_angle_atom_site_label_2
_geom_angle_atom_site_label_3
_geom_angle_site_symmetry_1
_geom_angle_site_symmetry_3
_geom_angle
_geom_angle_publ_flag
N3 Ni1 N3 . 2 179.33(14) yes
N3 Ni1 N5 . 2 92.18(11) yes
N3 Ni1 N5 2 2 87.35(11) ?
N3 Ni1 N5 . . 87.35(11) yes
N3 Ni1 N5 2 . 92.18(10) yes
N5 Ni1 N5 2 . 93.18(15) yes
N3 Ni1 N1 . 2 93.00(10) yes
N3 Ni1 N1 2 2 87.47(10) ?
N5 Ni1 N1 2 2 174.62(10) ?
N5 Ni1 N1 . 2 88.50(11) yes
N3 Ni1 N1 . . 87.47(10) yes
N3 Ni1 N1 2 . 93.00(10) ?
N5 Ni1 N1 2 . 88.50(11) ?
N5 Ni1 N1 . . 174.62(10) yes
N1 Ni1 N1 . 2 90.30(15) yes
C5 N1 C1 . . 117.5(3) ?
C5 N1 Ni1 . . 120.0(2) ?
C1 N1 Ni1 . . 119.9(2) ?
C5 N2 C6 . . 129.2(3) ?
C5 N2 H2A . . 115.4 ?
C6 N2 H2A . . 115.4 ?
C6 N3 C10 . . 117.7(3) ?
C6 N3 Ni1 . . 121.6(2) ?
C10 N3 Ni1 . . 120.7(2) ?
C10 N4 C11 . . 127.4(3) ?
C10 N4 H4A . . 116.3 ?
C11 N4 H4A . . 116.3 ?
C11 N5 C15 . . 118.1(3) ?
C11 N5 Ni1 . . 119.8(2) ?
C15 N5 Ni1 . . 120.2(2) ?
O2 N6 O1 . . 128.7(4) ?
O2 N6 O3 . . 109.9(4) ?
O1 N6 O3 . . 117.8(4) ?
N1 C1 C2 . . 123.7(3) ?
N1 C1 H1 . . 118.1 ?
C2 C1 H1 . . 118.1 ?
C1 C2 C3 . . 118.0(4) ?
C1 C2 H2 . . 121.0 ?
C3 C2 H2 . . 121.0 ?
C4 C3 C2 . . 119.6(3) ?
C4 C3 H3 . . 120.2 ?
C2 C3 H3 . . 120.2 ?
C3 C4 C5 . . 119.3(3) ?
C3 C4 H4 . . 120.4 ?
C5 C4 H4 . . 120.4 ?
N1 C5 N2 . . 119.4(3) ?
N1 C5 C4 . . 121.4(3) ?
N2 C5 C4 . . 119.2(3) ?
N3 C6 N2 . . 119.7(3) ?
N3 C6 C7 . . 122.3(3) ?
N2 C6 C7 . . 118.0(3) ?
C8 C7 C6 . . 119.1(3) ?
C8 C7 H7 . . 120.4 ?
C6 C7 H7 . . 120.4 ?
C7 C8 C9 . . 119.8(3) ?
C7 C8 H8 . . 120.1 ?
C9 C8 H8 . . 120.1 ?
C8 C9 C10 . . 118.9(3) ?
C8 C9 H9 . . 120.5 ?
C10 C9 H9 . . 120.5 ?
N3 C10 N4 . . 119.5(3) ?
N3 C10 C9 . . 122.1(3) ?
N4 C10 C9 . . 118.4(3) ?
N5 C11 N4 . . 119.3(3) ?
N5 C11 C12 . . 121.3(3) ?
N4 C11 C12 . . 119.4(3) ?
C13 C12 C11 . . 119.0(4) ?
C13 C12 H12 . . 120.5 ?
C11 C12 H12 . . 120.5 ?
C12 C13 C14 . . 119.9(4) ?
C12 C13 H13 . . 120.0 ?
C14 C13 H13 . . 120.0 ?
C15 C14 C13 . . 118.0(4) ?
C15 C14 H14 . . 121.0 ?
C13 C14 H14 . . 121.0 ?
C14 C15 N5 . . 123.5(3) ?
C14 C15 H15 . . 118.3 ?
N5 C15 H15 . . 118.3 ?

loop_
_geom_bond_atom_site_label_1
_geom_bond_atom_site_label_2
_geom_bond_site_symmetry_2
_geom_bond_distance
_geom_bond_publ_flag
Ni1 N3 . 2.073(3) yes
Ni1 N3 2 2.073(3) ?
Ni1 N5 2 2.083(3) ?
Ni1 N5 . 2.083(3) yes
Ni1 N1 2 2.083(3) ?
Ni1 N1 . 2.083(3) yes
N1 C5 . 1.333(4) ?
N1 C1 . 1.354(4) ?
N2 C5 . 1.385(4) ?
N2 C6 . 1.388(4) ?
N2 H2A . 0.8600 ?
N3 C6 . 1.355(4) ?
N3 C10 . 1.359(4) ?
N4 C10 . 1.382(4) ?
N4 C11 . 1.388(4) ?
N4 H4A . 0.8600 ?
N5 C11 . 1.331(4) ?
N5 C15 . 1.353(4) ?
N6 O2 . 1.188(4) ?
N6 O1 . 1.204(4) ?
N6 O3 . 1.230(6) ?
C1 C2 . 1.362(5) ?
C1 H1 . 0.9300 ?
C2 C3 . 1.386(5) ?
C2 H2 . 0.9300 ?
C3 C4 . 1.357(6) ?
C3 H3 . 0.9300 ?
C4 C5 . 1.407(5) ?
C4 H4 . 0.9300 ?
C6 C7 . 1.389(5) ?
C7 C8 . 1.366(5) ?
C7 H7 . 0.9300 ?
C8 C9 . 1.377(6) ?
C8 H8 . 0.9300 ?
C9 C10 . 1.390(5) ?
C9 H9 . 0.9300 ?
C11 C12 . 1.398(5) ?
C12 C13 . 1.356(6) ?
C12 H12 . 0.9300 ?
C13 C14 . 1.385(6) ?
C13 H13 . 0.9300 ?
C14 C15 . 1.350(5) ?
C14 H14 . 0.9300 ?
C15 H15 . 0.9300 ?

loop_
_geom_hbond_atom_site_label_D
_geom_hbond_atom_site_label_H
_geom_hbond_atom_site_label_A
_geom_hbond_site_symmetry_A
_geom_hbond_distance_DH
_geom_hbond_distance_HA
_geom_hbond_distance_DA
_geom_hbond_angle_DHA
N2 H2A O1 . 0.86 2.12 2.911(4) 152.7
N4 H4A O3 1_545 0.86 2.34 3.170(6) 162.9
N4 H4A O2 1_545 0.86 2.40 3.109(5) 140.3

loop_
_geom_torsion_atom_site_label_1
_geom_torsion_atom_site_label_2
_geom_torsion_atom_site_label_3
_geom_torsion_atom_site_label_4
_geom_torsion_site_symmetry_1
_geom_torsion
N3 Ni1 N1 C5 . -43.2(2)
N3 Ni1 N1 C5 2 137.3(2)
N5 Ni1 N1 C5 2 -135.4(3)
N5 Ni1 N1 C5 . -27.2(12)
N1 Ni1 N1 C5 2 49.8(2)
N3 Ni1 N1 C1 . 155.6(3)
N3 Ni1 N1 C1 2 -23.9(3)
N5 Ni1 N1 C1 2 63.4(3)
N5 Ni1 N1 C1 . 171.5(10)
N1 Ni1 N1 C1 2 -111.4(3)
N3 Ni1 N3 C6 2 164.8(2)
N5 Ni1 N3 C6 2 118.3(3)
N5 Ni1 N3 C6 . -148.6(3)
N1 Ni1 N3 C6 2 -60.3(3)
N1 Ni1 N3 C6 . 29.9(3)
N3 Ni1 N3 C10 2 -15.5(2)
N5 Ni1 N3 C10 2 -62.1(3)
N5 Ni1 N3 C10 . 31.0(3)
N1 Ni1 N3 C10 2 119.4(2)
N1 Ni1 N3 C10 . -150.5(3)
N3 Ni1 N5 C11 . -43.1(3)
N3 Ni1 N5 C11 2 136.4(3)
N5 Ni1 N5 C11 2 48.9(2)
N1 Ni1 N5 C11 2 -136.2(3)
N1 Ni1 N5 C11 . -59.1(12)
N3 Ni1 N5 C15 . 152.7(3)
N3 Ni1 N5 C15 2 -27.8(3)
N5 Ni1 N5 C15 2 -115.3(3)
N1 Ni1 N5 C15 2 59.6(3)
N1 Ni1 N5 C15 . 136.7(10)
C5 N1 C1 C2 . -6.0(5)
Ni1 N1 C1 C2 . 155.7(3)
N1 C1 C2 C3 . 0.3(6)
C1 C2 C3 C4 . 3.5(6)
C2 C3 C4 C5 . -1.6(6)
C1 N1 C5 N2 . -173.0(3)
Ni1 N1 C5 N2 . 25.3(4)
C1 N1 C5 C4 . 8.0(5)
Ni1 N1 C5 C4 . -153.7(3)
C6 N2 C5 N1 . 24.6(5)
C6 N2 C5 C4 . -156.4(4)
C3 C4 C5 N1 . -4.4(6)
C3 C4 C5 N2 . 176.6(4)
C10 N3 C6 N2 . -179.2(3)
Ni1 N3 C6 N2 . 0.4(4)
C10 N3 C6 C7 . -0.8(5)
Ni1 N3 C6 C7 . 178.9(3)
C5 N2 C6 N3 . -39.5(5)
C5 N2 C6 C7 . 142.0(4)
N3 C6 C7 C8 . 0.3(6)
N2 C6 C7 C8 . 178.8(3)
C6 C7 C8 C9 . 0.6(6)
C7 C8 C9 C10 . -1.1(6)
C6 N3 C10 N4 . -178.8(3)
Ni1 N3 C10 N4 . 1.5(4)
C6 N3 C10 C9 . 0.2(5)
Ni1 N3 C10 C9 . -179.4(3)
C11 N4 C10 N3 . -44.9(5)
C11 N4 C10 C9 . 136.0(4)
C8 C9 C10 N3 . 0.7(6)
C8 C9 C10 N4 . 179.7(4)
C15 N5 C11 N4 . -173.8(3)
Ni1 N5 C11 N4 . 21.7(4)
C15 N5 C11 C12 . 5.2(5)
Ni1 N5 C11 C12 . -159.3(3)
C10 N4 C11 N5 . 31.3(5)
C10 N4 C11 C12 . -147.6(4)
N5 C11 C12 C13 . -3.0(7)
N4 C11 C12 C13 . 176.0(4)
C11 C12 C13 C14 . -1.3(7)
C12 C13 C14 C15 . 3.0(7)
C13 C14 C15 N5 . -0.7(6)
C11 N5 C15 C14 . -3.4(5)
Ni1 N5 C15 C14 . 161.1(3)
